data_7104059
loop_
_publ_author_name
'Rather, Beth'
'Zaworotko, Michael J'

_publ_section_title
;
 A 3D metal-organic network, [Cu2(glutarate)2(4,4'-bipyridine)], that
 exhibits single-crystal to single-crystal dehydration and rehydration.
;
_journal_issue 7
_journal_name_full 'Chemical communications (Cambridge, England)'
_journal_page_first 830
_journal_page_last 831
_journal_paper_doi 10.1039/b301219k
_journal_year 2003
_chemical_formula_moiety '(C22 H24 Cu2 N2 O8)n,2n(H2 O1)'
_chemical_formula_sum 'C22 H24 Cu2 N2 O10'
_chemical_formula_weight 603.51
_chemical_name_systematic
; 
? 
;
_space_group_IT_number 15
_symmetry_cell_setting monoclinic
_symmetry_space_group_name_Hall '-C 2yc'
_symmetry_space_group_name_H-M 'C 1 2/c 1'
_atom_sites_solution_hydrogens geom
_atom_sites_solution_primary direct
_atom_sites_solution_secondary difmap
_audit_creation_method SHELXL-97
_cell_angle_alpha 90.00
_cell_angle_beta 91.044(6)
_cell_angle_gamma 90.00
_cell_formula_units_Z 4
_cell_length_a 24.047(8)
_cell_length_b 11.784(4)
_cell_length_c 9.059(3)
_cell_measurement_reflns_used 2097
_cell_measurement_temperature 100(2)
_cell_measurement_theta_max 25.00
_cell_measurement_theta_min 2.95
_cell_volume 2566.4(14)
_computing_cell_refinement 'Bruker SMART'
_computing_data_collection 'Bruker SMART'
_computing_data_reduction 'Bruker SAINT'
_computing_molecular_graphics 'Bruker SHELXTL'
_computing_publication_material 'Bruker SHELXTL'
_computing_structure_refinement 'SHELXL-97 (Sheldrick, 1997)'
_computing_structure_solution 'SHELXS-97 (Sheldrick, 1990)'
_diffrn_ambient_temperature 100(2)
_diffrn_measured_fraction_theta_full 0.988
_diffrn_measured_fraction_theta_max 0.988
_diffrn_measurement_device_type 'CCD area detector'
_diffrn_measurement_method 'phi and omega scans'
_diffrn_radiation_monochromator graphite
_diffrn_radiation_source 'fine-focus sealed tube'
_diffrn_radiation_type MoK\a
_diffrn_radiation_wavelength 0.71073
_diffrn_reflns_av_R_equivalents 0.0949
_diffrn_reflns_av_sigmaI/netI 0.1142
_diffrn_reflns_limit_h_max 28
_diffrn_reflns_limit_h_min -28
_diffrn_reflns_limit_k_max 13
_diffrn_reflns_limit_k_min -13
_diffrn_reflns_limit_l_max 9
_diffrn_reflns_limit_l_min -10
_diffrn_reflns_number 6194
_diffrn_reflns_theta_full 25.07
_diffrn_reflns_theta_max 25.07
_diffrn_reflns_theta_min 1.69
_exptl_absorpt_coefficient_mu 1.713
_exptl_absorpt_correction_T_max 1.0000
_exptl_absorpt_correction_T_min 0.4732
_exptl_absorpt_correction_type SADABS
_exptl_crystal_colour green
_exptl_crystal_density_diffrn 1.562
_exptl_crystal_density_meas 0
_exptl_crystal_density_method 'not measured'
_exptl_crystal_description needle
_exptl_crystal_F_000 1232
_exptl_crystal_size_max 0.10
_exptl_crystal_size_mid 0.02
_exptl_crystal_size_min 0.02
_refine_diff_density_max 0.873
_refine_diff_density_min -0.725
_refine_diff_density_rms 0.134
_refine_ls_extinction_method none
_refine_ls_goodness_of_fit_ref 1.083
_refine_ls_hydrogen_treatment mixed
_refine_ls_matrix_type full
_refine_ls_number_parameters 186
_refine_ls_number_reflns 2257
_refine_ls_number_restraints 0
_refine_ls_restrained_S_all 1.083
_refine_ls_R_factor_all 0.1139
_refine_ls_R_factor_gt 0.0741
_refine_ls_shift/su_max 0.000
_refine_ls_shift/su_mean 0.000
_refine_ls_structure_factor_coef Fsqd
_refine_ls_weighting_details 'calc w=1/[\s^2^(Fo^2^)+(0.0677P)^2^+2.7376P] where P=(Fo^2^+2Fc^2^)/3'
_refine_ls_weighting_scheme calc
_refine_ls_wR_factor_gt 0.1487
_refine_ls_wR_factor_ref 0.1618
_reflns_number_gt 1583
_reflns_number_total 2257
_reflns_threshold_expression >2sigma(I)
_cod_duplicate_entry 7113568
_cod_data_source_file b301219k.txt
_cod_data_source_block compound2b
_cod_depositor_comments
;
The following automatic conversions were performed:
'_symmetry_cell_setting' value 'Monoclinic' changed to 'monoclinic'
according to '/home/saulius/struct/CIF-dictionaries/cif_core.dic'
dictionary named 'cif_core.dic' version 2.4.1 from 2010-06-29.

Automatic conversion script
Id: cif_fix_enum 1527 2010-12-29 10:47:43Z saulius 
;
_cod_original_sg_symbol_H-M C2/c
_cod_database_code 7104059

loop_
_symmetry_equiv_pos_as_xyz
'x, y, z'
'-x, y, -z+1/2'
'x+1/2, y+1/2, z'
'-x+1/2, y+1/2, -z+1/2'
'-x, -y, -z'
'x, -y, z-1/2'
'-x+1/2, -y+1/2, -z'
'x+1/2, -y+1/2, z-1/2'

loop_
_atom_site_label
_atom_site_type_symbol
_atom_site_fract_x
_atom_site_fract_y
_atom_site_fract_z
_atom_site_U_iso_or_equiv
_atom_site_adp_type
_atom_site_occupancy
_atom_site_symmetry_multiplicity
_atom_site_calc_flag
_atom_site_refinement_flags
_atom_site_disorder_assembly
_atom_site_disorder_group
Cu1 Cu 0.20600(3) 0.22708(7) 0.41969(10) 0.0149(3) Uani 1 1 d . . .
N1 N 0.1408(2) 0.1663(5) 0.2732(7) 0.0188(14) Uani 1 1 d . . .
O1 O 0.2643(2) 0.5743(4) 1.0490(6) 0.0225(12) Uani 1 1 d . . .
O2 O 0.18906(19) 0.6108(4) 0.9126(6) 0.0235(13) Uani 1 1 d . . .
O3 O 0.16530(19) 0.2223(4) 0.6055(6) 0.0254(12) Uani 1 1 d . . .
O4 O 0.24142(19) 0.2514(4) 0.7402(6) 0.0220(12) Uani 1 1 d . . .
C1 C 0.2209(3) 0.5452(6) 0.9796(8) 0.0170(16) Uani 1 1 d . . .
C2 C 0.2102(3) 0.4210(6) 0.9762(9) 0.0217(17) Uani 1 1 d . . .
H2A H 0.2104 0.3928 1.0792 0.026 Uiso 1 1 calc R . .
H2B H 0.2415 0.3838 0.9255 0.026 Uiso 1 1 calc R . .
C3 C 0.1566(3) 0.3838(6) 0.9016(9) 0.0224(17) Uani 1 1 d . . .
H3A H 0.1505 0.4298 0.8113 0.027 Uiso 1 1 calc R . .
H3B H 0.1254 0.3990 0.9686 0.027 Uiso 1 1 calc R . .
C4 C 0.1562(3) 0.2580(6) 0.8597(8) 0.0227(17) Uani 1 1 d . . .
H4A H 0.1718 0.2121 0.9421 0.027 Uiso 1 1 calc R . .
H4B H 0.1175 0.2325 0.8398 0.027 Uiso 1 1 calc R . .
C5 C 0.1904(3) 0.2418(5) 0.7247(8) 0.0174(16) Uani 1 1 d . . .
C6 C 0.1443(3) 0.0646(6) 0.2134(8) 0.0200(17) Uani 1 1 d . . .
H6 H 0.1748 0.0177 0.2424 0.024 Uiso 1 1 calc R . .
C7 C 0.1069(3) 0.0227(6) 0.1125(8) 0.0188(16) Uani 1 1 d . . .
H7 H 0.1121 -0.0502 0.0702 0.023 Uiso 1 1 calc R . .
C8 C 0.0610(3) 0.0886(6) 0.0723(8) 0.0160(16) Uani 1 1 d . . .
C9 C 0.0576(3) 0.1941(6) 0.1332(8) 0.0198(17) Uani 1 1 d . . .
H9 H 0.0281 0.2435 0.1049 0.024 Uiso 1 1 calc R . .
C10 C 0.0967(3) 0.2289(6) 0.2348(8) 0.0208(16) Uani 1 1 d . . .
H10 H 0.0922 0.3010 0.2802 0.025 Uiso 1 1 calc R . .
C11 C 0.0187(3) 0.0445(6) -0.0363(8) 0.0192(16) Uani 1 1 d . . .
H11A H 0.0377 0.0100 -0.1212 0.023 Uiso 1 1 calc R . .
H11B H -0.0045 0.1081 -0.0738 0.023 Uiso 1 1 calc R . .
O1W O 0.0000 0.485(5) 0.2500 0.38(6) Uani 0.50 2 d SP . .
O2W O -0.007(3) 0.627(5) 0.187(5) 0.17(3) Uani 0.25 1 d P . .
O3W O 0.0092(18) 0.549(4) 0.024(13) 0.27(6) Uani 0.25 1 d P . .
O5W O 0.053(2) 0.655(7) 0.073(4) 0.24(4) Uani 0.25 1 d P . .

loop_
_atom_site_aniso_label
_atom_site_aniso_U_11
_atom_site_aniso_U_22
_atom_site_aniso_U_33
_atom_site_aniso_U_23
_atom_site_aniso_U_13
_atom_site_aniso_U_12
Cu1 0.0116(4) 0.0161(4) 0.0171(5) 0.0007(4) -0.0023(3) -0.0024(4)
N1 0.013(3) 0.025(4) 0.018(4) 0.002(3) -0.002(3) -0.001(2)
O1 0.021(3) 0.016(3) 0.031(3) -0.001(2) -0.010(2) 0.003(2)
O2 0.014(3) 0.020(3) 0.036(4) 0.003(2) -0.007(2) 0.000(2)
O3 0.019(3) 0.038(3) 0.019(3) -0.003(3) 0.000(2) -0.008(2)
O4 0.016(3) 0.025(3) 0.025(3) -0.002(2) 0.000(2) -0.0061(19)
C1 0.019(4) 0.024(4) 0.008(4) 0.001(3) -0.001(3) 0.010(3)
C2 0.024(4) 0.015(4) 0.026(5) -0.003(3) -0.006(3) 0.004(3)
C3 0.020(4) 0.018(4) 0.029(5) 0.000(3) -0.003(3) -0.002(3)
C4 0.025(4) 0.020(4) 0.024(5) 0.001(3) 0.003(3) -0.008(3)
C5 0.025(4) 0.002(3) 0.026(4) 0.002(3) 0.002(3) -0.006(3)
C6 0.011(4) 0.022(4) 0.028(5) 0.012(3) -0.005(3) -0.004(3)
C7 0.017(4) 0.021(4) 0.018(4) 0.002(3) -0.003(3) -0.004(3)
C8 0.009(3) 0.020(4) 0.019(4) 0.003(3) 0.002(3) -0.007(3)
C9 0.012(4) 0.023(4) 0.025(5) 0.002(3) 0.001(3) 0.000(3)
C10 0.022(4) 0.020(3) 0.020(4) -0.007(4) 0.001(3) -0.007(3)
C11 0.016(4) 0.026(4) 0.015(4) 0.005(3) -0.005(3) -0.005(3)
O1W 0.29(8) 0.21(5) 0.64(16) 0.000 0.38(10) 0.000
O2W 0.18(6) 0.20(5) 0.12(6) 0.04(4) -0.01(5) -0.10(5)
O3W 0.05(3) 0.08(3) 0.67(17) -0.14(6) -0.06(6) -0.01(2)
O5W 0.18(5) 0.50(11) 0.04(3) 0.09(5) 0.03(3) 0.20(7)

loop_
_atom_type_symbol
_atom_type_description
_atom_type_scat_dispersion_real
_atom_type_scat_dispersion_imag
_atom_type_scat_source
C C 0.0033 0.0016 'International Tables Vol C Tables 4.2.6.8 and 6.1.1.4'
H H 0.0000 0.0000 'International Tables Vol C Tables 4.2.6.8 and 6.1.1.4'
N N 0.0061 0.0033 'International Tables Vol C Tables 4.2.6.8 and 6.1.1.4'
O O 0.0106 0.0060 'International Tables Vol C Tables 4.2.6.8 and 6.1.1.4'
Cu Cu 0.3201 1.2651 'International Tables Vol C Tables 4.2.6.8 and 6.1.1.4'

loop_
_geom_angle_atom_site_label_1
_geom_angle_atom_site_label_2
_geom_angle_atom_site_label_3
_geom_angle
_geom_angle_site_symmetry_1
_geom_angle_site_symmetry_3
_geom_angle_publ_flag
O2 Cu1 O1 168.6(2) 6_565 4_546 ?
O2 Cu1 O4 89.2(2) 6_565 7_556 ?
O1 Cu1 O4 89.3(2) 4_546 7_556 ?
O2 Cu1 O3 87.1(2) 6_565 . ?
O1 Cu1 O3 92.0(2) 4_546 . ?
O4 Cu1 O3 167.8(2) 7_556 . ?
O2 Cu1 N1 98.9(2) 6_565 . ?
O1 Cu1 N1 92.5(2) 4_546 . ?
O4 Cu1 N1 93.4(2) 7_556 . ?
O3 Cu1 N1 98.6(2) . . ?
O2 Cu1 Cu1 88.99(14) 6_565 7_556 ?
O1 Cu1 Cu1 79.57(14) 4_546 7_556 ?
O4 Cu1 Cu1 81.78(15) 7_556 7_556 ?
O3 Cu1 Cu1 86.54(15) . 7_556 ?
N1 Cu1 Cu1 170.71(17) . 7_556 ?
C6 N1 C10 116.9(6) . . ?
C6 N1 Cu1 120.2(5) . . ?
C10 N1 Cu1 122.9(5) . . ?
C1 O1 Cu1 128.4(4) . 4_556 ?
C1 O2 Cu1 117.8(5) . 6_566 ?
C5 O3 Cu1 119.7(4) . . ?
C5 O4 Cu1 125.5(5) . 7_556 ?
O2 C1 O1 125.2(7) . . ?
O2 C1 C2 119.9(7) . . ?
O1 C1 C2 114.9(6) . . ?
C1 C2 C3 116.2(6) . . ?
C2 C3 C4 113.2(6) . . ?
C5 C4 C3 108.9(6) . . ?
O4 C5 O3 125.2(7) . . ?
O4 C5 C4 117.0(7) . . ?
O3 C5 C4 117.8(6) . . ?
N1 C6 C7 123.9(7) . . ?
C6 C7 C8 118.9(7) . . ?
C9 C8 C7 117.1(6) . . ?
C9 C8 C11 122.6(6) . . ?
C7 C8 C11 120.3(6) . . ?
C8 C9 C10 120.1(7) . . ?
N1 C10 C9 122.9(7) . . ?
C8 C11 C11 110.6(7) . 5 ?
O2W O1W O2W 39(3) 2 . ?
O2W O2W O1W 70.4(17) 2 . ?
O2W O2W O3W 136(7) 2 . ?
O1W O2W O3W 76(4) . . ?
O3W O3W O5W 161(7) 5_565 . ?
O3W O3W O2W 130(10) 5_565 . ?
O5W O3W O2W 63(3) . . ?

loop_
_geom_bond_atom_site_label_1
_geom_bond_atom_site_label_2
_geom_bond_distance
_geom_bond_site_symmetry_2
_geom_bond_publ_flag
Cu1 O2 1.954(5) 6_565 ?
Cu1 O1 1.956(5) 4_546 ?
Cu1 O4 1.956(5) 7_556 ?
Cu1 O3 1.963(5) . ?
Cu1 N1 2.157(6) . ?
Cu1 Cu1 2.6030(17) 7_556 ?
N1 C6 1.318(9) . ?
N1 C10 1.334(9) . ?
O1 C1 1.256(8) . ?
O1 Cu1 1.956(5) 4_556 ?
O2 C1 1.240(8) . ?
O2 Cu1 1.954(5) 6_566 ?
O3 C5 1.249(9) . ?
O4 C5 1.238(8) . ?
O4 Cu1 1.956(5) 7_556 ?
C1 C2 1.486(10) . ?
C2 C3 1.510(10) . ?
C3 C4 1.531(9) . ?
C4 C5 1.498(10) . ?
C6 C7 1.364(10) . ?
C7 C8 1.393(9) . ?
C8 C9 1.363(9) . ?
C8 C11 1.496(9) . ?
C9 C10 1.366(10) . ?
C11 C11 1.536(13) 5 ?
O1W O2W 1.77(7) 2 ?
O1W O2W 1.77(7) . ?
O2W O2W 1.19(9) 2 ?
O2W O3W 1.80(10) . ?
O3W O3W 1.30(8) 5_565 ?
O3W O5W 1.69(10) . ?

loop_
_geom_torsion_atom_site_label_1
_geom_torsion_atom_site_label_2
_geom_torsion_atom_site_label_3
_geom_torsion_atom_site_label_4
_geom_torsion
_geom_torsion_site_symmetry_1
_geom_torsion_site_symmetry_2
_geom_torsion_site_symmetry_3
_geom_torsion_site_symmetry_4
_geom_torsion_publ_flag
C1 C2 C3 C4 162.3(6) . . . . ?
C2 C3 C4 C5 -76.5(8) . . . . ?
